data_4031391
loop_
_publ_author_name
'Beattie, J.K.'
'Best, S.P.'
'Skelton, B.W.'
'White, A.H.'

_publ_section_title
;
 Structural studies on the cesium alums Cs M(III) (S O4)2 (H2 O)12
;
_journal_name_full
;
Journal of the Chemical Society. Dalton Transactions, Inorganic Chemistry 
(1972-)
;
_journal_page_first 2105
_journal_page_last 2111
_journal_volume 1981
_journal_year 1981
_chemical_formula_sum 'Cr Cs H24 O20 S2'
_chemical_name_systematic 'Cs Cr (S O4)2 (H2 O)12'
_space_group_IT_number 205
_symmetry_space_group_name_Hall '-P 2ac 2ab 3'
_symmetry_space_group_name_H-M 'P a -3'
_cell_angle_alpha 90
_cell_angle_beta 90
_cell_angle_gamma 90
_cell_formula_units_Z 4
_cell_length_a 12.413
_cell_length_b 12.413
_cell_length_c 12.413
_cell_volume 1912.627
_citation_journal_id_ASTM JCDTBI
_cod_data_source_file Beattie_JCDTBI_1981_837.cif
_cod_data_source_block H24Cr1Cs1O20S2
_cod_original_formula_sum 'H24 Cr1 Cs1 O20 S2'
_cod_database_code 4031391

loop_
_symmetry_equiv_pos_as_xyz
x,y,z
-x+1/2,-y,z+1/2
x+1/2,-y+1/2,-z
-x,y+1/2,-z+1/2
z,x,y
-z+1/2,-x,y+1/2
z+1/2,-x+1/2,-y
-z,x+1/2,-y+1/2
y,z,x
y+1/2,-z+1/2,-x
-y,z+1/2,-x+1/2
-y+1/2,-z,x+1/2
-x,-y,-z
x-1/2,y,-z-1/2
-x-1/2,y-1/2,z
x,-y-1/2,z-1/2
-z,-x,-y
z-1/2,x,-y-1/2
-z-1/2,x-1/2,y
z,-x-1/2,y-1/2
-y,-z,-x
-y-1/2,z-1/2,x
y,-z-1/2,x-1/2
y-1/2,z,-x-1/2

loop_
_atom_site_label
_atom_site_type_symbol
_atom_site_fract_x
_atom_site_fract_y
_atom_site_fract_z
_atom_site_occupancy
_atom_site_U_iso_or_equiv
O1 O-2 0.2601 0.2601 0.2601 1 0.0
H2 H+1 0.109 0.217 0.317 1 0.0
H3 H+1 0.194 -0.06 0.007 1 0.0
O3 O-2 0.0513 0.213 0.3418 1 0.0
Cs1 Cs+1 0.5 0.5 0.5 1 0.0
O2 O-2 0.2799 0.3385 0.4359 1 0.0
O4 O-2 0.1581 -0.0021 0 1 0.0
H4 H+1 0.197 0.05 -0.015 1 0.0
Cr1 Cr+3 0 0 0 1 0.0
H1 H+1 0.019 0.228 0.289 1 0.0
S1 S+6 0.32813 0.32813 0.32813 1 0.0
